data_2013073
loop_
_publ_author_name
'Okabe, Nobuo'
'Muranishi, Yasunori'

_publ_section_title
;
 Cobalt(II) and nickel(II) complexes of isoquinoline-1-carboxylate
;
_journal_issue 12
_journal_name_full 'Acta Crystallographica Section C'
_journal_page_first m578
_journal_page_last m580
_journal_paper_doi 10.1107/S0108270102018942
_journal_volume 58
_journal_year 2002
_chemical_formula_iupac '[Ni (C10 H6 N O2)2 (H2 O)2] , 2H2 O'
_chemical_formula_moiety 'C20 H16 N2 Ni O6 , 2H2 O'
_chemical_formula_sum 'C20 H20 N2 Ni O8'
_chemical_formula_weight 475.07
_chemical_name_systematic
;
trans-Bisaquabis(isoquinoline-1-carboxylato-N,O)nickel(II) dihydrate
;
_space_group_IT_number 14
_symmetry_cell_setting monoclinic
_symmetry_space_group_name_Hall '-P 2yn'
_symmetry_space_group_name_H-M 'P 1 21/n 1'
_cell_angle_alpha 90
_cell_angle_beta 97.910(10)
_cell_angle_gamma 90
_cell_formula_units_Z 2
_cell_length_a 12.171(2)
_cell_length_b 5.351(4)
_cell_length_c 15.107(2)
_cell_measurement_reflns_used 25
_cell_measurement_temperature 296.2
_cell_measurement_theta_max 14.6
_cell_measurement_theta_min 14.0
_cell_volume 974.5(8)
_computing_cell_refinement 'MSC/AFC Diffractometer Control Software'
_computing_data_collection
;MSC/AFC Diffractometer Control Software (Molecular Structure Corporation,
 1994)
;
_computing_data_reduction 'TEXSAN (Molecular Structure Corporation & Rigaku Corporation, 1999)'
_computing_molecular_graphics 'ORTEPII (Johnson, 1976)'
_computing_publication_material TEXSAN
_computing_structure_refinement 'SHELXL97 (Sheldrick, 1997)'
_computing_structure_solution 'SIR97 (Altomare et al., 1999) and DIRDIF94 (Beurskens et al., 1994)'
_diffrn_measured_fraction_theta_full 1.00
_diffrn_measured_fraction_theta_max 1.00
_diffrn_measurement_device_type 'Rigaku AFC-5R'
_diffrn_measurement_method \w/2\q
_diffrn_radiation_type 'Mo K\a'
_diffrn_radiation_wavelength 0.71073
_diffrn_reflns_av_R_equivalents 0.018
_diffrn_reflns_limit_h_max 15
_diffrn_reflns_limit_h_min 12
_diffrn_reflns_limit_k_max 6
_diffrn_reflns_limit_k_min 0
_diffrn_reflns_limit_l_max 19
_diffrn_reflns_limit_l_min -19
_diffrn_reflns_number 2573
_diffrn_reflns_theta_full 27.50
_diffrn_reflns_theta_max 27.50
_diffrn_standards_decay_% none
_diffrn_standards_interval_count 150
_diffrn_standards_number 3
_exptl_absorpt_coefficient_mu 1.049
_exptl_absorpt_correction_T_max 0.949
_exptl_absorpt_correction_T_min 0.882
_exptl_absorpt_correction_type '\y scan'
_exptl_absorpt_process_details '(North et al., 1968)'
_exptl_crystal_colour blue
_exptl_crystal_density_diffrn 1.619
_exptl_crystal_density_meas ?
_exptl_crystal_density_method 'not measured'
_exptl_crystal_description needle
_exptl_crystal_F_000 492
_exptl_crystal_size_max 0.50
_exptl_crystal_size_mid 0.10
_exptl_crystal_size_min 0.05
_refine_diff_density_max 0.66
_refine_diff_density_min -0.48
_refine_ls_extinction_expression Fc^*^=kFc[1+0.001xFc^2^\l^3^/sin(2\q)]^-1/4^
_refine_ls_extinction_method none
_refine_ls_goodness_of_fit_ref 0.992
_refine_ls_hydrogen_treatment constr
_refine_ls_number_parameters 142
_refine_ls_number_reflns 2225
_refine_ls_R_factor_gt 0.040
_refine_ls_shift/su_max <0.001
_refine_ls_structure_factor_coef Fsqd
_refine_ls_weighting_details 'w = 1/[\s^2^(Fo^2^) + (0.10P)^2^] where P=(Fo^2^+2Fc^2^)/3'
_refine_ls_weighting_scheme calc
_refine_ls_wR_factor_ref 0.143
_reflns_number_gt 1620
_reflns_number_total 2225
_reflns_threshold_expression I>2\s(I)
_cod_data_source_file gg1140.cif
_cod_data_source_block II
_cod_depositor_comments
;
The following automatic conversions were performed:

'_exptl_crystal_density_meas' value 'not measured' was changed to '?'
- the value is perceived as not measured.

Automatic conversion script
Id: cif_fix_values 3008 2015-01-20 13:52:24Z robertas 
;
_cod_original_sg_symbol_H-M 'P 21/n'
_cod_database_code 2013073
_cod_database_fobs_code 2013073

loop_
_symmetry_equiv_pos_as_xyz
x,y,z
1/2-x,1/2+y,1/2-z
-x,-y,-z
1/2+x,1/2-y,1/2+z

loop_
_atom_site_label
_atom_site_fract_x
_atom_site_fract_y
_atom_site_fract_z
_atom_site_U_iso_or_equiv
_atom_site_adp_type
_atom_site_calc_flag
_atom_site_refinement_flags
_atom_site_occupancy
_atom_site_disorder_assembly
_atom_site_disorder_group
_atom_site_type_symbol
Ni1 0.0000 0.0000 0.0000 0.0247(2) Uani d S 1.00 . . Ni
O1 -0.1028(2) 0.2786(4) -0.05260(10) 0.0326(5) Uani d . 1.00 . . O
O1W 0.0552(2) 0.2349(4) 0.11080(10) 0.0357(5) Uani d . 1.00 . . O
O2 -0.2785(2) 0.4003(5) -0.0681(2) 0.0458(6) Uani d . 1.00 . . O
O2W 0.1974(3) 0.0143(6) 0.2515(2) 0.0637(9) Uani d . 1.00 . . O
N1 -0.1374(2) -0.0804(5) 0.0581(2) 0.0257(5) Uani d . 1.00 . . N
C1 -0.2225(2) 0.0763(6) 0.0376(2) 0.0254(6) Uani d . 1.00 . . C
C2 -0.3216(2) 0.0582(6) 0.0772(2) 0.0258(6) Uani d . 1.00 . . C
C3 -0.4114(3) 0.2285(6) 0.0630(2) 0.0338(7) Uani d . 1.00 . . C
C4 -0.5022(3) 0.1966(7) 0.1057(2) 0.0405(8) Uani d . 1.00 . . C
C5 -0.5099(3) -0.0047(7) 0.1643(2) 0.0408(8) Uani d . 1.00 . . C
C6 -0.4256(3) -0.1751(7) 0.1795(2) 0.0362(7) Uani d . 1.00 . . C
C7 -0.3292(2) -0.1455(6) 0.1376(2) 0.0278(6) Uani d . 1.00 . . C
C8 -0.2379(3) -0.3072(6) 0.1558(2) 0.0324(6) Uani d . 1.00 . . C
C9 -0.1451(3) -0.2697(6) 0.1168(2) 0.0326(6) Uani d . 1.00 . . C
C10 -0.2023(2) 0.2695(6) -0.0334(2) 0.0279(6) Uani d . 1.00 . . C
H1A 0.1010 0.1598 0.1583 0.0474 Uiso calc . 1.00 . . H
H1B 0.0810 0.3937 0.1041 0.0474 Uiso calc . 1.00 . . H
H2A 0.2079 -0.1609 0.2525 0.0474 Uiso calc . 1.00 . . H
H2B 0.1987 0.0461 0.3136 0.0474 Uiso calc . 1.00 . . H
H3 -0.4084 0.3630 0.0244 0.0405 Uiso calc . 1.00 . . H
H4 -0.5602 0.3106 0.0957 0.0487 Uiso calc . 1.00 . . H
H5 -0.5725 -0.0221 0.1927 0.0490 Uiso calc . 1.00 . . H
H6 -0.4316 -0.3100 0.2174 0.0434 Uiso calc . 1.00 . . H
H8 -0.2411 -0.4408 0.1947 0.0388 Uiso calc . 1.00 . . H
H9 -0.0851 -0.3769 0.1308 0.0391 Uiso calc . 1.00 . . H

loop_
_atom_site_aniso_label
_atom_site_aniso_U_11
_atom_site_aniso_U_22
_atom_site_aniso_U_33
_atom_site_aniso_U_12
_atom_site_aniso_U_13
_atom_site_aniso_U_23
Ni1 0.0202(3) 0.0241(3) 0.0301(3) 0.0031(2) 0.0050(2) 0.0039(2)
O1 0.0280(10) 0.0290(10) 0.0410(10) 0.0053(9) 0.0100(9) 0.0129(9)
O1W 0.0390(10) 0.0290(10) 0.0380(10) -0.0018(10) 0.0008(9) -0.0001(9)
O2 0.0320(10) 0.056(2) 0.0520(10) 0.0170(10) 0.0120(10) 0.0260(10)
O2W 0.089(3) 0.052(2) 0.049(2) 0.0080(10) 0.003(2) 0.0020(10)
N1 0.0230(10) 0.0250(10) 0.0290(10) 0.0030(10) 0.0033(9) 0.0045(10)
C1 0.0230(10) 0.0240(10) 0.0290(10) 0.0000(10) 0.0040(10) 0.0000(10)
C2 0.0210(10) 0.029(2) 0.0270(10) 0.0000(10) 0.0020(10) -0.0020(10)
C3 0.031(2) 0.030(2) 0.042(2) 0.0050(10) 0.0080(10) 0.0020(10)
C4 0.028(2) 0.041(2) 0.053(2) 0.0090(10) 0.0080(10) 0.000(2)
C5 0.029(2) 0.051(2) 0.044(2) 0.000(2) 0.0140(10) -0.006(2)
C6 0.036(2) 0.038(2) 0.036(2) -0.0050(10) 0.0110(10) 0.0000(10)
C7 0.0270(10) 0.030(2) 0.0270(10) -0.0040(10) 0.0050(10) -0.0010(10)
C8 0.037(2) 0.029(2) 0.0320(10) 0.0020(10) 0.0080(10) 0.0060(10)
C9 0.032(2) 0.030(2) 0.0370(10) 0.0070(10) 0.0070(10) 0.0080(10)
C10 0.0260(10) 0.0280(10) 0.0300(10) 0.0030(10) 0.0050(10) 0.0040(10)

loop_
_atom_type_symbol
_atom_type_description
_atom_type_scat_dispersion_real
_atom_type_scat_dispersion_imag
_atom_type_scat_source
C C 0.003 0.002
;International Tables for Crystallography
(1992, Vol. C, Tables 4.2.6.8 and 6.1.1.4)
;
H H 0.000 0.000
;International Tables for Crystallography
(1992, Vol. C, Table 6.1.1.4)
;
O O 0.011 0.006
;International Tables for Crystallography
(1992, Vol. C, Tables 4.2.6.8 and 6.1.1.4)
;
N N 0.006 0.003
;International Tables for Crystallography
(1992, Vol. C, Tables 4.2.6.8 and 6.1.1.4)
;
Ni Ni 0.339 1.112
;International Tables for Crystallography
(1992, Vol. C, Tables 4.2.6.8 and 6.1.1.4)
;

loop_
_geom_angle_atom_site_label_1
_geom_angle_atom_site_label_2
_geom_angle_atom_site_label_3
_geom_angle_site_symmetry_3
_geom_angle
_geom_angle_publ_flag
O1 Ni1 O1 3_555 180.0 yes
O1 Ni1 O1W . 89.14(8) yes
O1 Ni1 O1W 3_555 90.86(8) yes
O1 Ni1 N1 . 80.00(9) yes
O1 Ni1 N1 3_555 100.00(9) yes
O1W Ni1 O1W 3_555 180.0 yes
O1W Ni1 N1 . 88.56(9) yes
O1W Ni1 N1 3_555 91.44(9) yes
N1 Ni1 N1 3_555 180.0 yes
Ni1 O1 C10 . 115.6(2) yes
Ni1 O1W H1A . 116.1 no
Ni1 O1W H1B . 122.5 no
H1A O1W H1B . 107.9 no
H2A O2W H2B . 100.2 no
Ni1 N1 C1 . 115.0(2) yes
Ni1 N1 C9 . 125.0(2) yes
C1 N1 C9 . 119.9(3) no
N1 C1 C2 . 122.4(3) no
N1 C1 C10 . 113.1(3) no
C2 C1 C10 . 124.5(3) no
C1 C2 C3 . 125.0(3) no
C1 C2 C7 . 116.9(3) no
C3 C2 C7 . 118.0(3) no
C2 C3 C4 . 120.4(3) no
C2 C3 H3 . 119.8 no
C4 C3 H3 . 119.8 no
C3 C4 C5 . 121.5(3) no
C3 C4 H4 . 119.3 no
C5 C4 H4 . 119.3 no
C4 C5 C6 . 120.2(3) no
C4 C5 H5 . 119.9 no
C6 C5 H5 . 119.9 no
C5 C6 C7 . 119.9(3) no
C5 C6 H6 . 120.1 no
C7 C6 H6 . 120.1 no
C2 C7 C6 . 120.0(3) no
C2 C7 C8 . 118.3(3) no
C6 C7 C8 . 121.7(3) no
C7 C8 C9 . 120.4(3) no
C7 C8 H8 . 119.8 no
C9 C8 H8 . 119.8 no
N1 C9 C8 . 122.0(3) no
N1 C9 H9 . 119.0 no
C8 C9 H9 . 119.0 no
O1 C10 O2 . 124.5(3) no
O1 C10 C1 . 115.5(2) no
O2 C10 C1 . 120.1(3) no

loop_
_geom_bond_atom_site_label_1
_geom_bond_atom_site_label_2
_geom_bond_site_symmetry_1
_geom_bond_site_symmetry_2
_geom_bond_distance
_geom_bond_publ_flag
Ni1 O1 . . 2.036(2) yes
Ni1 O1W . . 2.127(2) yes
Ni1 N1 . . 2.039(3) yes
O1 C10 . . 1.285(4) no
O1W H1A . . 0.936 no
O1W H1B . . 0.916 no
O2 C10 . . 1.221(4) no
O2W H2A . . 0.946 no
O2W H2B . . 0.951 no
N1 C1 . . 1.335(4) no
N1 C9 . . 1.358(4) no
C1 C2 . . 1.421(4) no
C1 C10 . . 1.533(4) no
C2 C3 . . 1.416(4) no
C2 C7 . . 1.433(4) no
C3 C4 . . 1.365(5) no
C3 H3 . . 0.930 no
C4 C5 . . 1.406(5) no
C4 H4 . . 0.930 no
C5 C6 . . 1.368(5) no
C5 H5 . . 0.930 no
C6 C7 . . 1.418(5) no
C6 H6 . . 0.930 no
C7 C8 . . 1.405(4) no
C8 C9 . . 1.358(5) no
C8 H8 . . 0.930 no
C9 H9 . . 0.930 no

loop_
_geom_contact_atom_site_label_1
_geom_contact_atom_site_label_2
_geom_contact_distance
_geom_contact_site_symmetry_2
O1 O1W 2.833(3) 3_565
O1W O2 3.478(4) 3_565
O1W C10 3.490(4) 3_565
O2 O2W 2.739(4) 4_454
O2 C4 3.418(4) 3_465
O2 C5 3.492(4) 3_455
O2 C9 3.508(4) 1_565
O2W O2W 2.969(3) 2_555
O2W O2W 2.969(3) 2_545
O2W C10 3.506(4) 4_555
C2 C4 3.529(4) 3_455
C3 C8 3.432(4) 1_565
C3 C4 3.469(5) 3_455
C6 C8 3.559(4) 2_455
C9 C10 3.359(4) 1_545

loop_
_geom_hbond_atom_site_label_D
_geom_hbond_atom_site_label_H
_geom_hbond_atom_site_label_A
_geom_hbond_site_symmetry_A
_geom_hbond_distance_DH
_geom_hbond_distance_HA
_geom_hbond_distance_DA
_geom_hbond_angle_DHA
O1W H1A O2W . 0.94 1.87 2.810(4) 178
O1W H1B O1 3_565 0.92 1.95 2.833(3) 161
O2W H2B O2 4_555 0.95 1.79 2.739(4) 172
O2W H2A O2W 2_545 0.95 2.09 2.969(4) 154

loop_
_geom_torsion_atom_site_label_1
_geom_torsion_atom_site_label_2
_geom_torsion_atom_site_label_3
_geom_torsion_atom_site_label_4
_geom_torsion
_geom_torsion_publ_flag
Ni1 O1 C10 O2 -170.0(3) no
Ni1 O1 C10 C1 9.4(3) no
Ni1 N1 C1 C2 -175.4(2) no
Ni1 N1 C1 C10 5.8(3) no
Ni1 N1 C9 C8 177.4(2) no
O1 Ni1 N1 C1 -1.0(2) no
O1 Ni1 N1 C9 -178.3(2) no
O1 C10 C1 N1 -10.1(4) no
O1 C10 C1 C2 171.1(3) no
O1W Ni1 O1 C10 -93.6(2) no
O1W Ni1 N1 C1 88.3(2) no
O1W Ni1 N1 C9 -88.9(2) no
O2 C10 C1 N1 169.3(3) no
O2 C10 C1 C2 -9.5(4) no
N1 Ni1 O1 C10 -5.0(2) no
N1 C1 C2 C3 175.3(3) no
N1 C1 C2 C7 -3.1(4) no
N1 C9 C8 C7 -1.4(5) no
C1 N1 C9 C8 0.3(4) no
C1 C2 C3 C4 -178.8(3) no
C1 C2 C7 C6 180.0(3) no
C1 C2 C7 C8 2.0(4) no
C2 C1 N1 C9 2.0(4) no
C2 C3 C4 C5 -0.2(5) no
C2 C7 C6 C5 -1.9(5) no
C2 C7 C8 C9 0.1(4) no
C3 C2 C1 C10 -6.0(5) no
C3 C2 C7 C6 1.4(4) no
C3 C2 C7 C8 -176.5(3) no
C3 C4 C5 C6 -0.3(5) no
C4 C3 C2 C7 -0.4(4) no
C4 C5 C6 C7 1.3(5) no
C5 C6 C7 C8 176.0(3) no
C6 C7 C8 C9 -177.8(3) no
C7 C2 C1 C10 175.5(3) no
C9 N1 C1 C10 -176.8(2) no
C9 N1 C1 C10 -176.8(2) no
